data_7058095
loop_
_publ_author_name
'Todorov, Petar T.'
'Peneva, Petia N.'
'Georgieva, Stela I.'
'Rusew, Rusi I.'
'Shivachev, Boris L.'
'Georgiev, Anton H.'

_publ_section_title
;
 Photochromic and molecular switching behaviour of new Schiff bases
 containing hydantoin rings: synthesis, characterization and crystal
 structures
;
_journal_issue 6
_journal_name_full 'New Journal of Chemistry'
_journal_page_first 2740
_journal_paper_doi 10.1039/C8NJ05748F
_journal_volume 43
_journal_year 2019
_chemical_formula_moiety 'C12 H12 N4 O4'
_chemical_formula_sum 'C12 H12 N4 O4'
_chemical_formula_weight 276.26
_space_group_crystal_system triclinic
_space_group_IT_number 2
_space_group_name_Hall '-P 1'
_space_group_name_H-M_alt 'P -1'
_symmetry_space_group_name_Hall '-P 1'
_symmetry_space_group_name_H-M 'P -1'
_atom_sites_solution_hydrogens mixed
_atom_sites_solution_primary direct
_audit_creation_date 2018-07-24
_audit_creation_method
;
Olex2 1.2
(compiled 2018.05.29 svn.r3508 for OlexSys, GUI svn.r5506)
;
_audit_update_record
;
2018-11-11 deposited with the CCDC.
2019-01-08 downloaded from the CCDC.
;
_cell_angle_alpha 95.690(9)
_cell_angle_beta 101.192(9)
_cell_angle_gamma 103.562(9)
_cell_formula_units_Z 2
_cell_length_a 5.9932(6)
_cell_length_b 10.2222(11)
_cell_length_c 10.8532(11)
_cell_measurement_reflns_used 1049
_cell_measurement_temperature 150
_cell_measurement_theta_max 26.8460
_cell_measurement_theta_min 3.0320
_cell_volume 626.74(12)
_computing_cell_refinement
;
CrysAlisPro, Agilent Technologies,
Version 1.171.37.35 (release 13-08-2014 CrysAlis171 .NET)
(compiled Aug 13 2014,18:06:01)
;
_computing_data_collection
;
CrysAlisPro, Agilent Technologies,
Version 1.171.37.35 (release 13-08-2014 CrysAlis171 .NET)
(compiled Aug 13 2014,18:06:01)
;
_computing_data_reduction
;
CrysAlisPro, Agilent Technologies,
Version 1.171.37.35 (release 13-08-2014 CrysAlis171 .NET)
(compiled Aug 13 2014,18:06:01)
;
_computing_molecular_graphics 'Olex2 (Dolomanov et al., 2009)'
_computing_publication_material 'Olex2 (Dolomanov et al., 2009)'
_computing_structure_refinement 'ShelXL (Sheldrick, 2015)'
_computing_structure_solution 'ShelXS (Sheldrick, 2008)'
_diffrn_ambient_temperature 150
_diffrn_detector 'CCD plate'
_diffrn_detector_area_resol_mean 10.3974
_diffrn_detector_type Atlas
_diffrn_measured_fraction_theta_full 0.998
_diffrn_measured_fraction_theta_max 0.998
_diffrn_measurement_details
;
#__ type_ start__ end____ width___ exp.time_
  1 omega  -18.00   31.00   1.0000   15.0000
omega____ theta____ kappa____ phi______ frames
    -       -8.3019 -102.0000 -164.0000 49

#__ type_ start__ end____ width___ exp.time_
  2 omega  -48.00   -9.00   1.0000   15.0000
omega____ theta____ kappa____ phi______ frames
    -       -8.3019  102.0000  -61.0000 39

#__ type_ start__ end____ width___ exp.time_
  3 omega  -78.00   13.00   1.0000   15.0000
omega____ theta____ kappa____ phi______ frames
    -       -8.3019  -38.0000   30.0000 91

#__ type_ start__ end____ width___ exp.time_
  4 omega  -45.00   55.00   1.0000   15.0000
omega____ theta____ kappa____ phi______ frames
    -       -8.3019    0.0000 -120.0000 100
;
_diffrn_measurement_device 'four-circle diffractometer'
_diffrn_measurement_device_type 'SuperNova, Dual, Cu at zero, Atlas'
_diffrn_measurement_method '\w scans'
_diffrn_orient_matrix_UB_11 0.1015301000
_diffrn_orient_matrix_UB_12 0.0054732000
_diffrn_orient_matrix_UB_13 -0.0255749000
_diffrn_orient_matrix_UB_21 -0.0719152000
_diffrn_orient_matrix_UB_22 -0.0348727000
_diffrn_orient_matrix_UB_23 -0.0594127000
_diffrn_orient_matrix_UB_31 -0.0114027000
_diffrn_orient_matrix_UB_32 0.0629983000
_diffrn_orient_matrix_UB_33 -0.0189465000
_diffrn_radiation_monochromator mirror
_diffrn_radiation_probe x-ray
_diffrn_radiation_type MoK\a
_diffrn_radiation_wavelength 0.71073
_diffrn_reflns_av_R_equivalents 0.0469
_diffrn_reflns_av_unetI/netI 0.0728
_diffrn_reflns_Laue_measured_fraction_full 0.998
_diffrn_reflns_Laue_measured_fraction_max 0.998
_diffrn_reflns_limit_h_max 6
_diffrn_reflns_limit_h_min -7
_diffrn_reflns_limit_k_max 11
_diffrn_reflns_limit_k_min -12
_diffrn_reflns_limit_l_max 12
_diffrn_reflns_limit_l_min -11
_diffrn_reflns_number 4301
_diffrn_reflns_point_group_measured_fraction_full 0.998
_diffrn_reflns_point_group_measured_fraction_max 0.998
_diffrn_reflns_theta_full 25.027
_diffrn_reflns_theta_max 25.027
_diffrn_reflns_theta_min 3.044
_diffrn_source 'SuperNova (Mo) X-ray Source'
_exptl_absorpt_coefficient_mu 0.113
_exptl_absorpt_correction_T_max 1.00000
_exptl_absorpt_correction_T_min 0.67474
_exptl_absorpt_correction_type multi-scan
_exptl_absorpt_process_details
;
CrysAlisPro, Agilent Technologies,
Version 1.171.37.35 (release 13-08-2014 CrysAlis171 .NET)
(compiled Aug 13 2014,18:06:01)
Empirical absorption correction using spherical harmonics,
 implemented in SCALE3 ABSPACK scaling algorithm.
;
_exptl_crystal_colour colourless
_exptl_crystal_colour_primary colourless
_exptl_crystal_density_diffrn 1.464
_exptl_crystal_F_000 288
_exptl_crystal_size_max 0.3
_exptl_crystal_size_mid 0.25
_exptl_crystal_size_min 0.22
_refine_diff_density_max 0.199
_refine_diff_density_min -0.287
_refine_diff_density_rms 0.058
_refine_ls_extinction_method none
_refine_ls_goodness_of_fit_ref 1.041
_refine_ls_hydrogen_treatment mixed
_refine_ls_matrix_type full
_refine_ls_number_parameters 187
_refine_ls_number_reflns 2209
_refine_ls_number_restraints 0
_refine_ls_restrained_S_all 1.041
_refine_ls_R_factor_all 0.0915
_refine_ls_R_factor_gt 0.0564
_refine_ls_shift/su_max 0.000
_refine_ls_shift/su_mean 0.000
_refine_ls_structure_factor_coef Fsqd
_refine_ls_weighting_details 'w=1/[\s^2^(Fo^2^)+(0.0619P)^2^+0.0692P] where P=(Fo^2^+2Fc^2^)/3'
_refine_ls_weighting_scheme calc
_refine_ls_wR_factor_gt 0.1246
_refine_ls_wR_factor_ref 0.1491
_reflns_Friedel_coverage 0.000
_reflns_number_gt 1489
_reflns_number_total 2209
_reflns_threshold_expression 'I > 2\s(I)'
_cod_data_source_file c8nj05748f2.cif
_cod_data_source_block exp_467
_cod_depositor_comments 'Adding full bibliography for 7058094--7058097.cif.'
_cod_original_cell_volume 626.73(12)
_cod_database_code 7058095
_shelx_shelxl_version_number 2016/6
_chemical_oxdiff_formula 'C20 H20 N3 O3'
_chemical_oxdiff_usercomment SB3
_shelx_space_group_comment
;
The symmetry employed for this shelxl refinement is uniquely defined
by the following loop, which should always be used as a source of
symmetry information in preference to the above space-group names.
They are only intended as comments.
;
_shelx_estimated_absorpt_t_max 0.976
_shelx_estimated_absorpt_t_min 0.967
_reflns_odcompleteness_completeness 99.82
_reflns_odcompleteness_iscentric 1
_reflns_odcompleteness_theta 24.97
_olex2_refinement_description
;
1. Fixed Uiso
 At 1.2 times of:
  All C(H) groups
 At 1.5 times of:
  All C(H,H,H) groups
2.a Aromatic/amide H refined with riding coordinates:
 C6(H6), C8(H8), C9(H9), C12(H12), C11(H11)
2.b Idealised Me refined as rotating group:
 C2(H2A,H2B,H2C), C1(H1A,H1B,H1C)
;
_olex2_date_sample_data_collection 2018-07-02
_olex2_submission_special_instructions 'No special instructions were received'

loop_
_space_group_symop_operation_xyz
'x, y, z'
'-x, -y, -z'

loop_
_atom_site_label
_atom_site_type_symbol
_atom_site_fract_x
_atom_site_fract_y
_atom_site_fract_z
_atom_site_U_iso_or_equiv
_atom_site_adp_type
_atom_site_occupancy
_atom_site_site_symmetry_order
_atom_site_calc_flag
_atom_site_refinement_flags_posn
O5 O 0.2992(3) 0.52304(17) 0.10650(17) 0.0310(5) Uani 1 1 d .
O4 O 0.7028(3) 0.87279(18) -0.06642(18) 0.0335(5) Uani 1 1 d .
N3 N 0.7410(4) 0.7023(2) 0.1441(2) 0.0270(6) Uani 1 1 d .
N2 N 0.5511(4) 0.7083(2) 0.0503(2) 0.0263(6) Uani 1 1 d .
N1 N 0.1903(4) 0.6249(2) -0.0681(2) 0.0287(6) Uani 1 1 d .
C6 C 0.9252(5) 0.8026(3) 0.1692(3) 0.0284(7) Uani 1 1 d .
H6 H 0.927897 0.880788 0.128371 0.034 Uiso 1 1 calc R
N4 N 1.7493(4) 0.7667(2) 0.5103(2) 0.0374(7) Uani 1 1 d .
C7 C 1.1326(5) 0.7938(2) 0.2630(2) 0.0257(7) Uani 1 1 d .
O1 O 1.7557(4) 0.6565(2) 0.5441(2) 0.0548(7) Uani 1 1 d .
C5 C 0.3356(5) 0.6067(2) 0.0345(3) 0.0255(6) Uani 1 1 d .
O2 O 1.9161(4) 0.8672(2) 0.5434(2) 0.0601(8) Uani 1 1 d .
C8 C 1.1341(5) 0.6795(3) 0.3233(3) 0.0310(7) Uani 1 1 d .
H8 H 0.994904 0.607278 0.308134 0.037 Uiso 1 1 calc R
C10 C 1.5328(5) 0.7772(3) 0.4264(3) 0.0289(7) Uani 1 1 d .
C9 C 1.3349(5) 0.6703(3) 0.4045(3) 0.0303(7) Uani 1 1 d .
H9 H 1.336701 0.591866 0.444434 0.036 Uiso 1 1 calc R
C12 C 1.3351(5) 0.9008(3) 0.2882(3) 0.0305(7) Uani 1 1 d .
H12 H 1.334387 0.979147 0.248054 0.037 Uiso 1 1 calc R
C4 C 0.5442(5) 0.7827(2) -0.0494(2) 0.0258(7) Uani 1 1 d .
C11 C 1.5376(5) 0.8943(3) 0.3711(3) 0.0322(7) Uani 1 1 d .
H11 H 1.675642 0.967674 0.389709 0.039 Uiso 1 1 calc R
C2 C 0.3254(5) 0.6682(3) -0.2661(3) 0.0358(7) Uani 1 1 d .
H2A H 0.401149 0.593523 -0.255719 0.054 Uiso 1 1 calc GR
H2B H 0.421585 0.738430 -0.302903 0.054 Uiso 1 1 calc GR
H2C H 0.168858 0.633223 -0.322629 0.054 Uiso 1 1 calc GR
C1 C 0.1748(5) 0.8421(3) -0.1474(3) 0.0368(8) Uani 1 1 d .
H1A H 0.014119 0.804498 -0.198600 0.055 Uiso 1 1 calc GR
H1B H 0.259949 0.913304 -0.187968 0.055 Uiso 1 1 calc GR
H1C H 0.168923 0.881172 -0.062247 0.055 Uiso 1 1 calc GR
C3 C 0.3015(5) 0.7292(3) -0.1370(3) 0.0277(7) Uani 1 1 d .
H1 H 0.045(7) 0.579(3) -0.090(3) 0.057(11) Uiso 1 1 d .

loop_
_atom_site_aniso_label
_atom_site_aniso_U_11
_atom_site_aniso_U_22
_atom_site_aniso_U_33
_atom_site_aniso_U_23
_atom_site_aniso_U_13
_atom_site_aniso_U_12
O5 0.0201(12) 0.0354(11) 0.0369(12) 0.0149(9) 0.0082(9) 0.0011(9)
O4 0.0189(12) 0.0350(11) 0.0437(12) 0.0156(9) 0.0068(9) -0.0022(9)
N3 0.0147(13) 0.0347(13) 0.0304(13) 0.0061(9) 0.0043(10) 0.0044(10)
N2 0.0153(13) 0.0296(12) 0.0329(14) 0.0091(10) 0.0047(10) 0.0024(10)
N1 0.0154(14) 0.0325(13) 0.0346(14) 0.0116(10) 0.0041(11) -0.0022(11)
C6 0.0236(17) 0.0272(14) 0.0331(17) 0.0076(11) 0.0059(13) 0.0033(12)
N4 0.0248(16) 0.0422(15) 0.0417(16) 0.0156(12) 0.0033(12) 0.0012(12)
C7 0.0216(17) 0.0276(14) 0.0284(16) 0.0049(11) 0.0089(12) 0.0047(12)
O1 0.0356(15) 0.0471(13) 0.0750(17) 0.0293(12) -0.0046(12) 0.0032(11)
C5 0.0129(15) 0.0286(14) 0.0338(16) 0.0054(12) 0.0056(12) 0.0025(11)
O2 0.0305(15) 0.0524(14) 0.0785(18) 0.0277(12) -0.0141(12) -0.0119(11)
C8 0.0256(18) 0.0294(15) 0.0341(17) 0.0073(12) 0.0059(13) -0.0008(12)
C10 0.0200(17) 0.0342(15) 0.0307(16) 0.0095(12) 0.0024(12) 0.0045(13)
C9 0.0249(18) 0.0288(14) 0.0332(17) 0.0100(12) 0.0033(13) 0.0000(12)
C12 0.0255(18) 0.0264(14) 0.0389(17) 0.0123(12) 0.0067(13) 0.0024(12)
C4 0.0189(16) 0.0279(15) 0.0303(16) 0.0062(11) 0.0059(12) 0.0041(12)
C11 0.0213(17) 0.0331(15) 0.0365(17) 0.0077(12) 0.0048(13) -0.0035(12)
C2 0.0244(18) 0.0422(16) 0.0377(18) 0.0098(13) 0.0059(14) 0.0020(13)
C1 0.0233(18) 0.0442(17) 0.047(2) 0.0188(14) 0.0111(14) 0.0098(14)
C3 0.0179(16) 0.0319(15) 0.0332(16) 0.0118(12) 0.0076(12) 0.0020(12)

loop_
_atom_type_symbol
_atom_type_description
_atom_type_scat_dispersion_real
_atom_type_scat_dispersion_imag
_atom_type_scat_source
C C 0.0033 0.0016 'International Tables Vol C Tables 4.2.6.8 and 6.1.1.4'
H H 0.0000 0.0000 'International Tables Vol C Tables 4.2.6.8 and 6.1.1.4'
N N 0.0061 0.0033 'International Tables Vol C Tables 4.2.6.8 and 6.1.1.4'
O O 0.0106 0.0060 'International Tables Vol C Tables 4.2.6.8 and 6.1.1.4'

loop_
_geom_angle_atom_site_label_1
_geom_angle_atom_site_label_2
_geom_angle_atom_site_label_3
_geom_angle
C6 N3 N2 117.9(2)
N3 N2 C5 117.89(19)
C4 N2 N3 130.0(2)
C4 N2 C5 110.9(2)
C5 N1 C3 113.8(2)
C5 N1 H1 122(2)
C3 N1 H1 125(2)
N3 C6 H6 120.8
N3 C6 C7 118.4(2)
C7 C6 H6 120.8
O1 N4 C10 118.4(2)
O2 N4 O1 122.5(2)
O2 N4 C10 119.1(2)
C8 C7 C6 122.0(2)
C12 C7 C6 118.7(2)
C12 C7 C8 119.3(3)
O5 C5 N2 124.1(2)
O5 C5 N1 129.1(3)
N1 C5 N2 106.8(2)
C7 C8 H8 119.6
C9 C8 C7 120.8(3)
C9 C8 H8 119.6
C9 C10 N4 118.8(2)
C9 C10 C11 122.8(3)
C11 C10 N4 118.4(2)
C8 C9 H9 120.8
C10 C9 C8 118.4(2)
C10 C9 H9 120.8
C7 C12 H12 119.6
C11 C12 C7 120.7(2)
C11 C12 H12 119.6
O4 C4 N2 127.0(3)
O4 C4 C3 125.6(2)
N2 C4 C3 107.4(2)
C10 C11 H11 121.0
C12 C11 C10 117.9(2)
C12 C11 H11 121.0
H2A C2 H2B 109.5
H2A C2 H2C 109.5
H2B C2 H2C 109.5
C3 C2 H2A 109.5
C3 C2 H2B 109.5
C3 C2 H2C 109.5
H1A C1 H1B 109.5
H1A C1 H1C 109.5
H1B C1 H1C 109.5
C3 C1 H1A 109.5
C3 C1 H1B 109.5
C3 C1 H1C 109.5
N1 C3 C4 100.8(2)
N1 C3 C2 112.1(2)
N1 C3 C1 111.5(2)
C4 C3 C2 109.4(2)
C4 C3 C1 110.4(2)
C2 C3 C1 112.0(2)

loop_
_geom_bond_atom_site_label_1
_geom_bond_atom_site_label_2
_geom_bond_distance
O5 C5 1.224(3)
O4 C4 1.216(3)
N3 N2 1.389(3)
N3 C6 1.281(3)
N2 C5 1.424(3)
N2 C4 1.383(3)
N1 C5 1.332(3)
N1 C3 1.470(3)
N1 H1 0.86(4)
C6 H6 0.9500
C6 C7 1.473(4)
N4 O1 1.225(3)
N4 O2 1.221(3)
N4 C10 1.467(4)
C7 C8 1.395(3)
C7 C12 1.390(4)
C8 H8 0.9500
C8 C9 1.375(4)
C10 C9 1.374(4)
C10 C11 1.388(3)
C9 H9 0.9500
C12 H12 0.9500
C12 C11 1.383(4)
C4 C3 1.519(4)
C11 H11 0.9500
C2 H2A 0.9800
C2 H2B 0.9800
C2 H2C 0.9800
C2 C3 1.523(4)
C1 H1A 0.9800
C1 H1B 0.9800
C1 H1C 0.9800
C1 C3 1.525(4)

loop_
_geom_hbond_atom_site_label_D
_geom_hbond_atom_site_label_H
_geom_hbond_atom_site_label_A
_geom_hbond_distance_DH
_geom_hbond_distance_HA
_geom_hbond_distance_DA
_geom_hbond_angle_DHA
_geom_hbond_site_symmetry_A
C6 H6 O4 0.95 2.26 2.885(3) 122.6 .
C9 H9 O1 0.95 2.49 3.377(3) 155.5 2_866
C11 H11 O2 0.95 2.55 3.486(4) 169.4 2_976
C1 H1C O4 0.98 2.62 3.378(4) 134.6 2_675
N1 H1 O5 0.86(4) 2.05(4) 2.896(3) 170(3) 2_565

loop_
_geom_torsion_atom_site_label_1
_geom_torsion_atom_site_label_2
_geom_torsion_atom_site_label_3
_geom_torsion_atom_site_label_4
_geom_torsion
O4 C4 C3 N1 -179.7(3)
O4 C4 C3 C2 62.0(3)
O4 C4 C3 C1 -61.7(3)
N3 N2 C5 O5 8.0(4)
N3 N2 C5 N1 -173.5(2)
N3 N2 C4 O4 -10.0(5)
N3 N2 C4 C3 168.7(2)
N3 C6 C7 C8 0.8(4)
N3 C6 C7 C12 178.3(3)
N2 N3 C6 C7 -176.5(2)
N2 C4 C3 N1 1.6(3)
N2 C4 C3 C2 -116.7(2)
N2 C4 C3 C1 119.6(2)
C6 N3 N2 C5 -171.4(2)
C6 N3 N2 C4 22.4(4)
C6 C7 C8 C9 175.9(3)
C6 C7 C12 C11 -177.0(3)
N4 C10 C9 C8 -178.5(3)
N4 C10 C11 C12 177.5(3)
C7 C8 C9 C10 1.0(4)
C7 C12 C11 C10 1.0(4)
O1 N4 C10 C9 9.8(4)
O1 N4 C10 C11 -169.4(3)
C5 N2 C4 O4 -176.9(3)
C5 N2 C4 C3 1.8(3)
C5 N1 C3 C4 -4.8(3)
C5 N1 C3 C2 111.5(3)
C5 N1 C3 C1 -122.0(3)
O2 N4 C10 C9 -170.6(3)
O2 N4 C10 C11 10.2(4)
C8 C7 C12 C11 0.6(4)
C9 C10 C11 C12 -1.7(4)
C12 C7 C8 C9 -1.7(4)
C4 N2 C5 O5 176.7(3)
C4 N2 C5 N1 -4.8(3)
C11 C10 C9 C8 0.7(4)
C3 N1 C5 O5 -175.5(3)
C3 N1 C5 N2 6.0(3)
